data_7701067
loop_
_publ_author_name
'Clulow, Rebecca'
'Bradford, Alasdair J.'
'Lee, Stephen L.'
'Lightfoot, Philip'

_publ_section_title
;
 Perovzalates: a family of perovskite-related oxalates.
;
_journal_issue 38
_journal_name_full 'Dalton transactions (Cambridge, England : 2003)'
_journal_page_first 14461
_journal_page_last 14466
_journal_paper_doi 10.1039/c9dt03149a
_journal_volume 48
_journal_year 2019
_chemical_formula_moiety 'C6 Co O12, K, 3(Li)'
_chemical_formula_sum 'C6 Co K Li3 O12'
_chemical_formula_weight 382.91
_space_group_crystal_system trigonal
_space_group_IT_number 167
_space_group_name_Hall '-R 3 2"c'
_space_group_name_H-M_alt 'R -3 c :H'
_symmetry_space_group_name_Hall '-R 3 2"c'
_symmetry_space_group_name_H-M 'R -3 c :H'
_audit_creation_method SHELXL-2014/7
_audit_update_record
;
2019-09-05 deposited with the CCDC.    2019-09-06 downloaded from the CCDC.
;
_cell_angle_alpha 90
_cell_angle_beta 90
_cell_angle_gamma 120
_cell_formula_units_Z 6
_cell_length_a 11.3215(9)
_cell_length_b 11.3215(9)
_cell_length_c 15.0942(13)
_cell_measurement_reflns_used 581
_cell_measurement_temperature 173(2)
_cell_measurement_theta_max 27.5
_cell_measurement_theta_min 2.5
_cell_volume 1675.5(2)
_computing_cell_refinement 'CrystalClear-SM Expert 2.1 b45 (Rigaku, 2015)'
_computing_data_collection 'CrystalClear-SM Expert 2.1 b45 (Rigaku, 2015)'
_computing_data_reduction 'CrystalClear-SM Expert 2.1 b45 (Rigaku, 2015)'
_computing_molecular_graphics 'Crystalmaker (Palmer, 2014)'
_computing_publication_material 'WinGX publication routines (Farrugia, 2012)'
_computing_structure_refinement 'SHELXL-2014/7 (Sheldrick, 2014)'
_computing_structure_solution 'SHELXL-2014/7 (Sheldrick, 2014)'
_diffrn_ambient_temperature 173(2)
_diffrn_detector_area_resol_mean 13.6612
_diffrn_measured_fraction_theta_full 0.994
_diffrn_measured_fraction_theta_max 0.995
_diffrn_measurement_device_type 'Rigaku Mercury2 (2x2 bin mode)'
_diffrn_measurement_method 'profile data from \w-scans'
_diffrn_radiation_type MoK\a
_diffrn_radiation_wavelength 0.71075
_diffrn_reflns_av_R_equivalents 0.1083
_diffrn_reflns_av_unetI/netI 0.0550
_diffrn_reflns_Laue_measured_fraction_full 0.994
_diffrn_reflns_Laue_measured_fraction_max 0.995
_diffrn_reflns_limit_h_max 14
_diffrn_reflns_limit_h_min -14
_diffrn_reflns_limit_k_max 14
_diffrn_reflns_limit_k_min -14
_diffrn_reflns_limit_l_max 19
_diffrn_reflns_limit_l_min -19
_diffrn_reflns_number 5415
_diffrn_reflns_point_group_measured_fraction_full 0.994
_diffrn_reflns_point_group_measured_fraction_max 0.995
_diffrn_reflns_theta_full 25.242
_diffrn_reflns_theta_max 27.501
_diffrn_reflns_theta_min 3.407
_diffrn_source 'Sealed Tube'
_exptl_absorpt_coefficient_mu 1.979
_exptl_absorpt_correction_T_max 1.000
_exptl_absorpt_correction_T_min 0.511
_exptl_absorpt_correction_type multi-scan
_exptl_absorpt_process_details
'The program SADABS-2008/1 - G.M. Sheldrick was used to apply a multi-scan absorption correction.'
_exptl_crystal_colour red
_exptl_crystal_density_diffrn 2.277
_exptl_crystal_description prism
_exptl_crystal_F_000 1122
_exptl_crystal_size_max 0.12
_exptl_crystal_size_mid 0.09
_exptl_crystal_size_min 0.04
_refine_diff_density_max 0.442
_refine_diff_density_min -0.346
_refine_diff_density_rms 0.091
_refine_ls_extinction_method none
_refine_ls_goodness_of_fit_ref 0.631
_refine_ls_hydrogen_treatment undef
_refine_ls_matrix_type full
_refine_ls_number_parameters 37
_refine_ls_number_reflns 436
_refine_ls_number_restraints 0
_refine_ls_restrained_S_all 0.631
_refine_ls_R_factor_all 0.0639
_refine_ls_R_factor_gt 0.0329
_refine_ls_shift/su_max 0.000
_refine_ls_shift/su_mean 0.000
_refine_ls_structure_factor_coef Fsqd
_refine_ls_weighting_details 'w=1/[\s^2^(Fo^2^)+(0.1000P)^2^] where P=(Fo^2^+2Fc^2^)/3'
_refine_ls_weighting_scheme calc
_refine_ls_wR_factor_gt 0.0808
_refine_ls_wR_factor_ref 0.1000
_reflns_Friedel_coverage 0.000
_reflns_number_gt 284
_reflns_number_total 436
_reflns_threshold_expression 'I > 2\s(I)'
_cod_data_source_file c9dt03149a2.cif
_cod_data_source_block shelx8
_cod_depositor_comments 'Adding full bibliography for 7701065--7701072.cif.'
_cod_original_cell_volume 1675.5(3)
_cod_database_code 7701067
_shelx_shelxl_version_number 2014/7
_shelx_space_group_comment
;
The symmetry employed for this shelxl refinement is uniquely defined
by the following loop, which should always be used as a source of
symmetry information in preference to the above space-group names.
They are only intended as comments.
;

loop_
_space_group_symop_operation_xyz
'x, y, z'
'-y, x-y, z'
'-x+y, -x, z'
'y, x, -z+1/2'
'x-y, -y, -z+1/2'
'-x, -x+y, -z+1/2'
'x+2/3, y+1/3, z+1/3'
'-y+2/3, x-y+1/3, z+1/3'
'-x+y+2/3, -x+1/3, z+1/3'
'y+2/3, x+1/3, -z+5/6'
'x-y+2/3, -y+1/3, -z+5/6'
'-x+2/3, -x+y+1/3, -z+5/6'
'x+1/3, y+2/3, z+2/3'
'-y+1/3, x-y+2/3, z+2/3'
'-x+y+1/3, -x+2/3, z+2/3'
'y+1/3, x+2/3, -z+7/6'
'x-y+1/3, -y+2/3, -z+7/6'
'-x+1/3, -x+y+2/3, -z+7/6'
'-x, -y, -z'
'y, -x+y, -z'
'x-y, x, -z'
'-y, -x, z-1/2'
'-x+y, y, z-1/2'
'x, x-y, z-1/2'
'-x+2/3, -y+1/3, -z+1/3'
'y+2/3, -x+y+1/3, -z+1/3'
'x-y+2/3, x+1/3, -z+1/3'
'-y+2/3, -x+1/3, z-1/6'
'-x+y+2/3, y+1/3, z-1/6'
'x+2/3, x-y+1/3, z-1/6'
'-x+1/3, -y+2/3, -z+2/3'
'y+1/3, -x+y+2/3, -z+2/3'
'x-y+1/3, x+2/3, -z+2/3'
'-y+1/3, -x+2/3, z+1/6'
'-x+y+1/3, y+2/3, z+1/6'
'x+1/3, x-y+2/3, z+1/6'

loop_
_atom_site_label
_atom_site_type_symbol
_atom_site_fract_x
_atom_site_fract_y
_atom_site_fract_z
_atom_site_U_iso_or_equiv
_atom_site_adp_type
_atom_site_occupancy
_atom_site_site_symmetry_order
_atom_site_calc_flag
_atom_site_refinement_flags_posn
_atom_site_refinement_flags_adp
_atom_site_refinement_flags_occupancy
Co1 Co 0.3333 0.6667 0.4167 0.0128(3) Uani 1 6 d S T P
K1 K 1.0000 1.0000 0.5000 0.0259(4) Uani 1 6 d S T P
O1 O 0.7158(2) 0.7606(2) 0.48333(15) 0.0177(5) Uani 1 1 d . . .
O2 O 0.5099(2) 0.7397(2) 0.49255(15) 0.0169(5) Uani 1 1 d . . .
C1 C 0.5969(3) 0.7144(3) 0.4573(2) 0.0155(6) Uani 1 1 d . . .
Li1 Li 0.8003(7) 0.6667 0.4167 0.0178(15) Uani 1 2 d S T P

loop_
_atom_site_aniso_label
_atom_site_aniso_U_11
_atom_site_aniso_U_22
_atom_site_aniso_U_33
_atom_site_aniso_U_23
_atom_site_aniso_U_13
_atom_site_aniso_U_12
Co1 0.0130(4) 0.0130(4) 0.0125(5) 0.000 0.000 0.00652(18)
K1 0.0244(6) 0.0244(6) 0.0289(9) 0.000 0.000 0.0122(3)
O1 0.0158(11) 0.0207(12) 0.0174(11) -0.0042(9) -0.0037(10) 0.0096(9)
O2 0.0167(11) 0.0199(11) 0.0160(10) -0.0044(9) -0.0017(8) 0.0107(9)
C1 0.0182(15) 0.0138(14) 0.0142(14) 0.0002(11) -0.0014(13) 0.0078(12)
Li1 0.019(3) 0.019(4) 0.015(3) -0.001(3) -0.0005(14) 0.009(2)

loop_
_atom_type_symbol
_atom_type_description
_atom_type_scat_dispersion_real
_atom_type_scat_dispersion_imag
_atom_type_scat_source
Co Co 0.3494 0.9721 'International Tables Vol C Tables 4.2.6.8 and 6.1.1.4'
K K 0.2009 0.2494 'International Tables Vol C Tables 4.2.6.8 and 6.1.1.4'
Li Li -0.0003 0.0001 'International Tables Vol C Tables 4.2.6.8 and 6.1.1.4'
C C 0.0033 0.0016 'International Tables Vol C Tables 4.2.6.8 and 6.1.1.4'
O O 0.0106 0.0060 'International Tables Vol C Tables 4.2.6.8 and 6.1.1.4'

loop_
_geom_angle_atom_site_label_1
_geom_angle_atom_site_label_2
_geom_angle_atom_site_label_3
_geom_angle
_geom_angle_site_symmetry_1
_geom_angle_site_symmetry_3
O2 Co1 O2 92.68(8) 11_565 12
O2 Co1 O2 92.68(8) 11_565 10_455
O2 Co1 O2 92.67(8) 12 10_455
O2 Co1 O2 80.82(12) 11_565 .
O2 Co1 O2 170.45(11) 12 .
O2 Co1 O2 94.59(12) 10_455 .
O2 Co1 O2 170.45(12) 11_565 2_665
O2 Co1 O2 94.59(12) 12 2_665
O2 Co1 O2 80.82(12) 10_455 2_665
O2 Co1 O2 92.67(8) . 2_665
O2 Co1 O2 94.59(12) 11_565 3_565
O2 Co1 O2 80.82(12) 12 3_565
O2 Co1 O2 170.45(11) 10_455 3_565
O2 Co1 O2 92.67(8) . 3_565
O2 Co1 O2 92.67(8) 2_665 3_565
O2 Co1 K1 123.35(6) 11_565 16_445
O2 Co1 K1 123.35(6) 12 16_445
O2 Co1 K1 123.35(6) 10_455 16_445
O2 Co1 K1 56.65(6) . 16_445
O2 Co1 K1 56.65(6) 2_665 16_445
O2 Co1 K1 56.65(6) 3_565 16_445
O2 Co1 K1 56.65(6) 11_565 13_444
O2 Co1 K1 56.65(6) 12 13_444
O2 Co1 K1 56.65(6) 10_455 13_444
O2 Co1 K1 123.35(6) . 13_444
O2 Co1 K1 123.35(6) 2_665 13_444
O2 Co1 K1 123.35(6) 3_565 13_444
K1 Co1 K1 180.0 16_445 13_444
O1 K1 O1 180.0 . 19_776
O1 K1 O1 60.693(13) . 21_656
O1 K1 O1 119.307(13) 19_776 21_656
O1 K1 O1 119.307(13) . 3_675
O1 K1 O1 60.693(13) 19_776 3_675
O1 K1 O1 180.0 21_656 3_675
O1 K1 O1 60.693(13) . 20_566
O1 K1 O1 119.307(13) 19_776 20_566
O1 K1 O1 119.307(13) 21_656 20_566
O1 K1 O1 60.693(13) 3_675 20_566
O1 K1 O1 119.307(13) . 2_765
O1 K1 O1 60.693(13) 19_776 2_765
O1 K1 O1 60.693(13) 21_656 2_765
O1 K1 O1 119.307(14) 3_675 2_765
O1 K1 O1 180.0 20_566 2_765
O1 K1 O2 62.32(6) . 28_665
O1 K1 O2 117.68(6) 19_776 28_665
O1 K1 O2 62.65(6) 21_656 28_665
O1 K1 O2 117.35(6) 3_675 28_665
O1 K1 O2 101.78(6) 20_566 28_665
O1 K1 O2 78.22(6) 2_765 28_665
O1 K1 O2 117.68(6) . 16
O1 K1 O2 62.32(6) 19_776 16
O1 K1 O2 117.35(6) 21_656 16
O1 K1 O2 62.65(6) 3_675 16
O1 K1 O2 78.22(6) 20_566 16
O1 K1 O2 101.78(6) 2_765 16
O2 K1 O2 180.0 28_665 16
O1 K1 O2 117.35(6) . 30_565
O1 K1 O2 62.65(6) 19_776 30_565
O1 K1 O2 101.79(6) 21_656 30_565
O1 K1 O2 78.21(6) 3_675 30_565
O1 K1 O2 117.68(6) 20_566 30_565
O1 K1 O2 62.32(6) 2_765 30_565
O2 K1 O2 57.13(6) 28_665 30_565
O2 K1 O2 122.87(7) 16 30_565
O1 K1 O2 62.65(6) . 18_655
O1 K1 O2 117.35(6) 19_776 18_655
O1 K1 O2 78.21(6) 21_656 18_655
O1 K1 O2 101.79(6) 3_675 18_655
O1 K1 O2 62.32(6) 20_566 18_655
O1 K1 O2 117.68(6) 2_765 18_655
O2 K1 O2 122.87(6) 28_665 18_655
O2 K1 O2 57.13(6) 16 18_655
O2 K1 O2 180.0 30_565 18_655
O1 K1 O2 78.22(6) . 29
O1 K1 O2 101.79(6) 19_776 29
O1 K1 O2 117.68(6) 21_656 29
O1 K1 O2 62.32(6) 3_675 29
O1 K1 O2 62.65(6) 20_566 29
O1 K1 O2 117.35(6) 2_765 29
O2 K1 O2 57.13(6) 28_665 29
O2 K1 O2 122.87(6) 16 29
O2 K1 O2 57.13(6) 30_565 29
O2 K1 O2 122.87(6) 18_655 29
O1 K1 O2 101.78(6) . 17_665
O1 K1 O2 78.21(6) 19_776 17_665
O1 K1 O2 62.32(6) 21_656 17_665
O1 K1 O2 117.68(6) 3_675 17_665
O1 K1 O2 117.35(6) 20_566 17_665
O1 K1 O2 62.65(6) 2_765 17_665
O2 K1 O2 122.87(6) 28_665 17_665
O2 K1 O2 57.13(6) 16 17_665
O2 K1 O2 122.87(6) 30_565 17_665
O2 K1 O2 57.13(6) 18_655 17_665
O2 K1 O2 180.0 29 17_665
C1 O1 Li1 108.7(2) . .
C1 O1 Li1 85.94(18) . 20_566
Li1 O1 Li1 163.6(2) . 20_566
C1 O1 K1 148.62(19) . .
Li1 O1 K1 86.63(14) . .
Li1 O1 K1 84.15(9) 20_566 .
C1 O2 Co1 112.21(19) . .
C1 O2 Li1 86.7(2) . 20_566
Co1 O2 Li1 158.7(2) . 20_566
C1 O2 K1 138.71(18) . 16_445
Co1 O2 K1 89.84(7) . 16_445
Li1 O2 K1 81.13(7) 20_566 16_445
O1 C1 O2 124.9(3) . .
O1 C1 C1 118.28(17) . 11_565
O2 C1 C1 116.82(17) . 11_565
O1 C1 Li1 63.30(17) . 20_566
O2 C1 Li1 61.61(17) . 20_566
C1 C1 Li1 178.20(19) 11_565 20_566
O1 C1 Li1 45.38(15) . .
O2 C1 Li1 168.3(2) . .
C1 C1 Li1 73.32(8) 11_565 .
Li1 C1 Li1 108.34(18) 20_566 .
O1 Li1 O1 85.0(3) . 11_565
O1 Li1 O2 101.41(15) . 21_656
O1 Li1 O2 100.43(15) 11_565 21_656
O1 Li1 O2 100.43(15) . 28_665
O1 Li1 O2 101.41(15) 11_565 28_665
O2 Li1 O2 150.2(4) 21_656 28_665
O1 Li1 O1 162.06(12) . 28_665
O1 Li1 O1 93.07(8) 11_565 28_665
O2 Li1 O1 96.5(2) 21_656 28_665
O2 Li1 O1 62.41(14) 28_665 28_665
O1 Li1 O1 93.07(8) . 21_656
O1 Li1 O1 162.06(12) 11_565 21_656
O2 Li1 O1 62.41(14) 21_656 21_656
O2 Li1 O1 96.5(2) 28_665 21_656
O1 Li1 O1 94.1(3) 28_665 21_656
O1 Li1 C1 131.86(13) . 28_665
O1 Li1 C1 98.11(10) 11_565 28_665
O2 Li1 C1 124.7(3) 21_656 28_665
O2 Li1 C1 31.65(11) 28_665 28_665
O1 Li1 C1 30.76(12) 28_665 28_665
O1 Li1 C1 96.4(3) 21_656 28_665
O1 Li1 C1 98.11(10) . 21_656
O1 Li1 C1 131.86(13) 11_565 21_656
O2 Li1 C1 31.65(11) 21_656 21_656
O2 Li1 C1 124.7(3) 28_665 21_656
O1 Li1 C1 96.4(3) 28_665 21_656
O1 Li1 C1 30.76(12) 21_656 21_656
C1 Li1 C1 113.5(3) 28_665 21_656
O1 Li1 C1 25.92(13) . .
O1 Li1 C1 59.1(2) 11_565 .
O2 Li1 C1 103.0(2) 21_656 .
O2 Li1 C1 105.5(2) 28_665 .
O1 Li1 C1 148.3(2) 28_665 .
O1 Li1 C1 117.07(14) 21_656 .
C1 Li1 C1 130.9(2) 28_665 .
C1 Li1 C1 113.26(13) 21_656 .
O1 Li1 C1 59.1(2) . 11_565
O1 Li1 C1 25.92(13) 11_565 11_565
O2 Li1 C1 105.5(2) 21_656 11_565
O2 Li1 C1 103.0(2) 28_665 11_565
O1 Li1 C1 117.07(14) 28_665 11_565
O1 Li1 C1 148.3(2) 21_656 11_565
C1 Li1 C1 113.26(13) 28_665 11_565
C1 Li1 C1 130.9(2) 21_656 11_565
C1 Li1 C1 33.36(16) . 11_565
O1 Li1 K1 132.8(2) . 10_445
O1 Li1 K1 58.47(6) 11_565 10_445
O2 Li1 K1 62.17(6) 21_656 10_445
O2 Li1 K1 114.35(11) 28_665 10_445
O1 Li1 K1 58.14(6) 28_665 10_445
O1 Li1 K1 112.52(19) 21_656 10_445
C1 Li1 K1 85.61(11) 28_665 10_445
C1 Li1 K1 87.72(11) 21_656 10_445
C1 Li1 K1 110.18(17) . 10_445
C1 Li1 K1 81.87(10) 11_565 10_445
O1 Li1 K1 58.47(6) . .
O1 Li1 K1 132.8(2) 11_565 .
O2 Li1 K1 114.35(11) 21_656 .
O2 Li1 K1 62.17(6) 28_665 .
O1 Li1 K1 112.52(19) 28_665 .
O1 Li1 K1 58.14(6) 21_656 .
C1 Li1 K1 87.72(11) 28_665 .
C1 Li1 K1 85.61(11) 21_656 .
C1 Li1 K1 81.87(11) . .
C1 Li1 K1 110.17(17) 11_565 .
K1 Li1 K1 167.8(2) 10_445 .

loop_
_geom_bond_atom_site_label_1
_geom_bond_atom_site_label_2
_geom_bond_distance
_geom_bond_site_symmetry_2
Co1 O2 2.083(2) 11_565
Co1 O2 2.083(2) 12
Co1 O2 2.083(2) 10_455
Co1 O2 2.083(2) .
Co1 O2 2.083(2) 2_665
Co1 O2 2.083(2) 3_565
Co1 K1 3.7735(3) 16_445
Co1 K1 3.7736(3) 13_444
K1 O1 3.007(2) .
K1 O1 3.007(2) 19_776
K1 O1 3.007(2) 21_656
K1 O1 3.007(2) 3_675
K1 O1 3.007(2) 20_566
K1 O1 3.007(2) 2_765
K1 O2 3.152(2) 28_665
K1 O2 3.152(2) 16
K1 O2 3.152(2) 30_565
K1 O2 3.152(2) 18_655
K1 O2 3.152(2) 29
K1 O2 3.152(2) 17_665
O1 C1 1.240(4) .
O1 Li1 2.019(6) .
O1 Li1 2.165(6) 20_566
O2 C1 1.271(4) .
O2 Li1 2.130(3) 20_566
O2 K1 3.152(2) 16_445
C1 C1 1.542(6) 11_565
C1 Li1 2.418(5) 20_566
C1 Li1 2.686(8) .
Li1 O1 2.019(6) 11_565
Li1 O2 2.130(3) 21_656
Li1 O2 2.130(3) 28_665
Li1 O1 2.165(6) 28_665
Li1 O1 2.165(6) 21_656
Li1 C1 2.418(5) 28_665
Li1 C1 2.418(5) 21_656
Li1 C1 2.687(8) 11_565
Li1 K1 3.5218(9) 10_445
